data_7133328
loop_
_publ_author_name
'Katzer, Nicholas J.'
'Kaur, Mandeep'
'Sen, Asmita'
'Nimaiyar, Rupal'
'Autschbach, Jochen'
'Arnold, Polly L.'
'Hintermair, Ulrich'

_publ_section_title
;
 Tetraphenylpentalenide organolanthanide complexes.
;
_journal_issue 72
_journal_name_full 'Chemical communications (Cambridge, England)'
_journal_page_first 9749
_journal_page_last 9752
_journal_paper_doi 10.1039/d4cc02570a
_journal_volume 60
_journal_year 2024
_chemical_formula_moiety '0.667(C64 H44 La), 0.667(C16 H40 K O8)'
_chemical_formula_sum 'C53.33 H56 K0.67 La0.67 O5.33'
_chemical_formula_weight 900.98
_space_group_crystal_system monoclinic
_space_group_IT_number 13
_space_group_name_Hall '-P 2yac'
_space_group_name_H-M_alt 'P 1 2/n 1'
_atom_sites_solution_hydrogens geom
_atom_sites_solution_primary dual
_audit_creation_date 2023-09-25
_audit_creation_method
;
Olex2 1.5
(compiled 2023.08.24 svn.re1ec1418 for OlexSys, GUI svn.r6817)
;
_audit_update_record
;
2024-05-23 deposited with the CCDC.	2024-07-09 downloaded from the CCDC.
;
_cell_angle_alpha 90
_cell_angle_beta 93.6330(10)
_cell_angle_gamma 90
_cell_formula_units_Z 3
_cell_length_a 15.91860(10)
_cell_length_b 10.15370(10)
_cell_length_c 21.3582(2)
_cell_measurement_reflns_used 49234
_cell_measurement_temperature 100.00(10)
_cell_measurement_theta_max 79.2440
_cell_measurement_theta_min 3.3450
_cell_volume 3445.25(5)
_computing_cell_refinement 'CrysAlisPro 1.171.42.102a (Rigaku OD, 2023)'
_computing_data_collection 'CrysAlisPro 1.171.42.102a (Rigaku OD, 2023)'
_computing_data_reduction 'CrysAlisPro 1.171.42.102a (Rigaku OD, 2023)'
_computing_molecular_graphics 'Olex2 1.5 (Dolomanov et al., 2009)'
_computing_publication_material 'Olex2 1.5 (Dolomanov et al., 2009)'
_computing_structure_refinement 'SHELXL 2018/3 (Sheldrick, 2015)'
_computing_structure_solution 'SHELXT 2018/2 (Sheldrick, 2018)'
_diffrn_ambient_environment N~2~
_diffrn_ambient_temperature 100.00(10)
_diffrn_detector 'Hybrid Pixel Array Detector'
_diffrn_detector_area_resol_mean 10.0000
_diffrn_detector_type HyPix
_diffrn_measured_fraction_theta_full 1.000
_diffrn_measured_fraction_theta_max 0.999
_diffrn_measurement_details
;
List of Runs (angles in degrees, time in seconds):

  # Type    Start    End  Width  t~exp~   \w     \q     \k     \f   Frames
#--------------------------------------------------------------------------
  1  \w     -3.00  26.00   0.50    0.15    --  -47.94  19.00  30.00   58
  2  \w    -63.00  24.00   0.50    0.15    --  -47.94  57.00   0.00  174
  3  \w     -9.00  23.00   0.50    0.15    --  -47.94  19.00 120.00   64
  4  \w     -3.00  23.00   0.50    0.15    --  -47.94  19.00  90.00   52
  5  \w     -9.00  24.00   0.50    0.15    --  -47.94  19.00 -30.00   66
  6  \w     -8.00  27.00   0.50    0.15    --  -47.94  19.00-120.00   70
  7  \w    -11.00  24.00   0.50    0.15    --  -47.94  19.00   0.00   70
  8  \w    -25.00   2.00   0.50    0.15    --   47.94 -19.00-120.00   54
  9  \w     36.00 114.00   0.50    0.15    --   47.94  46.00-107.41  156
 10  \w      3.00  78.00   0.50    0.15    --   47.94 -99.00-180.00  150
 11  \w     34.00  88.00   0.50    0.15    --   47.94-125.00 150.00  108
 12  \w    -22.00   5.00   0.50    0.15    --   47.94 -19.00  90.00   54
 13  \w    108.00 160.00   0.50    0.60    --  113.25  45.00 150.00  104
 14  \w    127.00 153.00   0.50    0.60    --  113.25  60.00-178.54   52
 15  \w     64.00 109.00   0.50    0.60    --  113.25-114.00  58.82   90
 16  \w     96.00 140.00   0.50    0.60    --  113.25 -86.00  13.95   88
 17  \w     43.00  71.00   0.50    0.60    --  113.25 -86.00  13.95   56
 18  \w     83.00 108.00   0.50    0.60    --  113.25-106.00  74.58   50
 19  \w     45.00  72.00   0.50    0.60    --  113.25 -98.00-153.19   54
 20  \w     44.00  69.00   0.50    0.60    --  113.25 -61.00 120.00   50
 21  \w     43.00  70.00   0.50    0.60    --  113.25 -61.00 -60.00   54
 22  \w     73.00 111.00   0.50    0.60    --  113.25 -85.00-143.78   76
 23  \w    101.00 145.00   0.50    0.60    --  113.25  30.00 150.00   88
 24  \w    137.00 172.00   0.50    0.60    --  113.25 125.00-150.00   70
 25  \w    106.00 135.00   0.50    0.60    --  113.25 -77.00-150.00   58
 26  \w     45.00  70.00   0.50    0.60    --  113.25 -61.00  60.00   50
 27  \w    129.00 168.00   0.50    0.60    --  113.25  15.00 -90.00   78
 28  \w    134.00 160.00   0.50    0.60    --  113.25  45.00 -60.00   52
 29  \w    109.00 135.00   0.50    0.60    --  113.25  44.00 171.34   52
 30  \w    108.00 149.00   0.50    0.60    --  113.25  45.00   0.00   82
 31  \w    140.00 166.00   0.50    0.60    --  113.25 125.00 120.00   52
 32  \w     80.00 106.00   0.50    0.60    --  113.25 -94.00 -90.00   52
 33  \w     66.00  92.00   0.50    0.60    --  113.25 -70.00  91.48   52
 34  \w     49.00  78.00   0.50    0.60    --  113.25-106.00  74.58   58
 35  \w    107.00 165.00   0.50    0.60    --  113.25  61.00 -90.00  116
 36  \w     46.00  86.00   0.50    0.60    --  113.25-125.00 120.00   80
 37  \w    122.00 167.00   0.50    0.60    --  113.25  15.00-150.00   90
 38  \w    141.00 172.00   0.50    0.60    --  113.25 125.00 -90.00   62
 39  \w     98.00 124.00   0.50    0.60    --  113.25 125.00 -30.00   52
 40  \w     96.00 132.00   0.50    0.60    --  113.25 125.00 120.00   72
 41  \w     93.00 127.00   0.50    0.60    --  113.25 -77.00 -60.00   68
 42  \w     44.00  69.00   0.50    0.60    --  113.25 -94.00 150.00   50
 43  \w     42.00  67.00   0.50    0.60    --  113.25 -61.00-180.00   50
 44  \w     51.00  94.00   0.50    0.60    --  113.25-125.00 -30.00   86
 45  \w    112.00 138.00   0.50    0.60    --  113.25  77.00   0.00   52
 46  \w    141.00 167.00   0.50    0.60    --  113.25  77.00   0.00   52
 47  \w    153.00 178.00   0.50    0.60    --  113.25 125.00-180.00   50
 48  \w     95.00 121.00   0.50    0.60    --  113.25 125.00-150.00   52
 49  \w     97.00 157.00   0.50    0.60    --  113.25 125.00  60.00  120
 50  \w     59.00  85.00   0.50    0.60    --  113.25 -77.00-150.00   52
 51  \w    102.00 156.00   0.50    0.60    --  113.25  30.00  60.00  108
 52  \w     44.00  70.00   0.50    0.60    --  113.25 -61.00 150.00   52
 53  \w    100.00 150.00   0.50    0.60    --  113.25  15.00-120.00  100
 54  \w     47.00 103.00   0.50    0.60    --  113.25 -94.00 -30.00  112
 55  \w     43.00  68.00   0.50    0.60    --  113.25 -77.00 -30.00   50
 56  \w    110.00 135.00   0.50    0.60    --  113.25 -77.00 -30.00   50
 57  \w    106.00 167.00   0.50    0.60    --  113.25  61.00 120.00  122
 58  \w    102.00 137.00   0.50    0.60    --  113.25  45.00  90.00   70
 59  \w    107.00 135.00   0.50    0.60    --  113.25 -75.00 174.23   56
 60  \w     44.00  70.00   0.50    0.60    --  113.25 -61.00-150.00   52
 61  \w     54.00 100.00   0.50    0.60    --  113.25 -94.00-180.00   92
 62  \w     43.00  68.00   0.50    0.60    --  113.25 -94.00 120.00   50
 63  \w    110.00 135.00   0.50    0.60    --  113.25  77.00-120.00   50
 64  \w     43.00  68.00   0.50    0.60    --  113.25 -61.00  30.00   50
 65  \w     76.00 101.00   0.50    0.60    --  113.25 -94.00  30.00   50
 66  \w     42.00  70.00   0.50    0.60    --  113.25 -94.00  30.00   56
 67  \w     59.00  85.00   0.50    0.60    --  113.25-125.00   0.00   52
 68  \w    143.00 174.00   0.50    0.60    --  113.25  77.00-120.00   62
 69  \w     57.00  83.00   0.50    0.60    --  113.25 -82.00  43.78   52
 70  \w     97.00 131.00   0.50    0.60    --  113.25 -82.00  43.78   68
 71  \w    106.00 133.00   0.50    0.60    --  113.25  30.00 -30.00   54
 72  \w    139.00 172.00   0.50    0.60    --  113.25  30.00 -30.00   66
 73  \w     65.00 116.00   0.50    0.60    --  113.25 -77.00  90.00  102
 74  \w     51.00  76.00   0.50    0.60    --  113.25 -94.00-120.00   50
 75  \w     42.00  97.00   0.50    0.60    --  113.25 -94.00   0.00  110
 76  \w    143.00 176.00   0.50    0.60    --  113.25  77.00  90.00   66
 77  \w    142.00 176.00   0.50    0.60    --  113.25  77.00 120.00   68
 78  \w    111.00 137.00   0.50    0.60    --  113.25  45.00 -90.00   52
 79  \w    136.00 178.00   0.50    0.60    --  113.25  61.00  30.00   84
 80  \w    136.00 174.00   0.50    0.60    --  113.25 125.00 -30.00   76
 81  \w     50.00  75.00   0.50    0.60    --  113.25 -77.00-120.00   50
 82  \w    105.00 131.00   0.50    0.60    --  113.25 -77.00-120.00   52
 83  \w     81.00 106.00   0.50    0.60    --  113.25 -94.00 120.00   50
 84  \w     78.00 104.00   0.50    0.60    --  113.25 -94.00  60.00   52
 85  \w    103.00 165.00   0.50    0.60    --  113.25  30.00  90.00  124
 86  \w     85.00 111.00   0.50    0.60    --  113.25-125.00 -90.00   52
 87  \w     73.00  99.00   0.50    0.60    --  113.25-125.00 -60.00   52
 88  \w     84.00 110.00   0.50    0.60    --  113.25-125.00  60.00   52
 89  \w    111.00 136.00   0.50    0.60    --  113.25  77.00-150.00   50
 90  \w    117.00 143.00   0.50    0.60    --  113.25  77.00 -60.00   52
 91  \w    144.00 170.00   0.50    0.60    --  113.25  61.00-180.00   52
 92  \w    134.00 160.00   0.50    0.60    --  113.25  61.00 -60.00   52
 93  \w    147.00 172.00   0.50    0.60    --  113.25  15.00-180.00   50
 94  \w    103.00 128.00   0.50    0.60    --  113.25  30.00-180.00   50
 95  \w     57.00  83.00   0.50    0.60    --  113.25 -75.00 174.23   52
 96  \w     81.00 106.00   0.50    0.60    --  113.25 -98.00-153.19   50
 97  \w    134.00 167.00   0.50    0.60    --  113.25 125.00 -60.00   66
 98  \w    132.00 159.00   0.50    0.60    --  113.25 125.00  30.00   54
 99  \w     81.00 106.00   0.50    0.60    --  113.25 -98.00-121.72   50
100  \w    110.00 135.00   0.50    0.60    --  113.25 -77.00-180.00   50
101  \w    110.00 136.00   0.50    0.60    --  113.25 -77.00 150.00   52
102  \w     44.00  75.00   0.50    0.60    --  113.25 -98.00-121.72   62
;
_diffrn_measurement_device 'four-circle diffractometer'
_diffrn_measurement_device_type 'XtaLAB Synergy, Dualflex, HyPix'
_diffrn_measurement_method '\w scans'
_diffrn_orient_matrix_type 'CrysAlisPro convention (1999,Acta A55,543-557)'
_diffrn_orient_matrix_UB_11 -0.0914253000
_diffrn_orient_matrix_UB_12 0.0150427000
_diffrn_orient_matrix_UB_13 0.0187650000
_diffrn_orient_matrix_UB_21 0.0300706000
_diffrn_orient_matrix_UB_22 -0.0152408000
_diffrn_orient_matrix_UB_23 0.0695665000
_diffrn_orient_matrix_UB_31 0.0121691000
_diffrn_orient_matrix_UB_32 0.1502163000
_diffrn_orient_matrix_UB_33 0.0051841000
_diffrn_radiation_monochromator mirror
_diffrn_radiation_probe x-ray
_diffrn_radiation_type 'Cu K\a'
_diffrn_radiation_wavelength 1.54184
_diffrn_reflns_av_R_equivalents 0.0571
_diffrn_reflns_av_unetI/netI 0.0289
_diffrn_reflns_Laue_measured_fraction_full 1.000
_diffrn_reflns_Laue_measured_fraction_max 0.999
_diffrn_reflns_limit_h_max 20
_diffrn_reflns_limit_h_min -20
_diffrn_reflns_limit_k_max 12
_diffrn_reflns_limit_k_min -9
_diffrn_reflns_limit_l_max 27
_diffrn_reflns_limit_l_min -27
_diffrn_reflns_number 80267
_diffrn_reflns_point_group_measured_fraction_full 1.000
_diffrn_reflns_point_group_measured_fraction_max 0.999
_diffrn_reflns_theta_full 67.684
_diffrn_reflns_theta_max 79.956
_diffrn_reflns_theta_min 3.363
_diffrn_source 'micro-focus sealed X-ray tube'
_diffrn_source_type 'PhotonJet (Cu) X-ray Source'
_exptl_absorpt_coefficient_mu 5.769
_exptl_absorpt_correction_T_max 1.000
_exptl_absorpt_correction_T_min 0.481
_exptl_absorpt_correction_type gaussian
_exptl_absorpt_process_details
;
CrysAlisPro 1.171.42.102a (Rigaku Oxford Diffraction, 2023)
Numerical absorption correction based on gaussian integration over
a multifaceted crystal model
Empirical absorption correction using spherical harmonics,
implemented in SCALE3 ABSPACK scaling algorithm.
;
_exptl_crystal_colour 'light orange'
_exptl_crystal_density_diffrn 1.303
_exptl_crystal_description plate
_exptl_crystal_F_000 1408
_exptl_crystal_size_max 0.21
_exptl_crystal_size_mid 0.14
_exptl_crystal_size_min 0.04
_refine_diff_density_max 0.524
_refine_diff_density_min -0.859
_refine_diff_density_rms 0.063
_refine_ls_extinction_method none
_refine_ls_goodness_of_fit_ref 1.135
_refine_ls_hydrogen_treatment constr
_refine_ls_matrix_type full
_refine_ls_number_parameters 411
_refine_ls_number_reflns 7503
_refine_ls_number_restraints 0
_refine_ls_restrained_S_all 1.135
_refine_ls_R_factor_all 0.0317
_refine_ls_R_factor_gt 0.0307
_refine_ls_shift/su_max 0.002
_refine_ls_shift/su_mean 0.000
_refine_ls_structure_factor_coef Fsqd
_refine_ls_weighting_details 'w=1/[\s^2^(Fo^2^)+(0.0462P)^2^+1.7685P] where P=(Fo^2^+2Fc^2^)/3'
_refine_ls_weighting_scheme calc
_refine_ls_wR_factor_gt 0.0836
_refine_ls_wR_factor_ref 0.0844
_reflns_Friedel_coverage 0.000
_reflns_number_gt 7245
_reflns_number_total 7503
_reflns_threshold_expression 'I > 2\s(I)'
_cod_data_source_file d4cc02570a2.cif
_cod_data_source_block pla23116_refinalized
_cod_depositor_comments 'Adding full bibliography for 7133320--7133330.cif.'
_cod_database_code 7133328
_shelx_shelxl_version_number 2018/3
_chemical_oxdiff_formula 'La K O8 C64 H60'
_chemical_oxdiff_usercomment NJK-07-091
_shelx_space_group_comment
;
The symmetry employed for this shelxl refinement is uniquely defined
by the following loop, which should always be used as a source of
symmetry information in preference to the above space-group names.
They are only intended as comments.
;
_shelx_estimated_absorpt_t_max 0.802
_shelx_estimated_absorpt_t_min 0.377
_olex2_refinement_description
;
1. Fixed Uiso
 At 1.2 times of:
  All C(H) groups, All C(H,H) groups
 At 1.5 times of:
  All C(H,H,H) groups
2.a Secondary CH2 refined with riding coordinates:
 C35(H35A,H35B), C34(H34A,H34B), C38(H38A,H38B), C39(H39A,H39B)
2.b Aromatic/amide H refined with riding coordinates:
 C32(H32), C16(H16), C2(H2), C5(H5), C20(H20), C28(H28), C26(H26), C10(H10),
 C22(H22), C17(H17), C31(H31), C19(H19), C25(H25), C23(H23), C14(H14), C29(H29),
  C24(H24), C30(H30), C11(H11), C18(H18), C13(H13), C12(H12)
2.c Idealised Me refined as rotating group:
 C36(H36A,H36B,H36C), C33(H33A,H33B,H33C), C37(H37A,H37B,H37C), C40(H40A,H40B,
 H40C)
;
_olex2_submission_special_instructions 'No special instructions were received'
_oxdiff_exptl_absorpt_empirical_details
;
Empirical correction (ABSPACK) includes:
- Absorption correction using spherical harmonics
- Frame scaling
;
_oxdiff_exptl_absorpt_empirical_full_max 1.370
_oxdiff_exptl_absorpt_empirical_full_min 0.821

loop_
_space_group_symop_operation_xyz
'x, y, z'
'-x+1/2, y, -z+1/2'
'-x, -y, -z'
'x-1/2, -y, z-1/2'

loop_
_atom_site_label
_atom_site_type_symbol
_atom_site_fract_x
_atom_site_fract_y
_atom_site_fract_z
_atom_site_U_iso_or_equiv
_atom_site_adp_type
_atom_site_occupancy
_atom_site_site_symmetry_order
_atom_site_calc_flag
_atom_site_refinement_flags_posn
_atom_site_refinement_flags_adp
_atom_site_refinement_flags_occupancy
_atom_site_disorder_assembly
_atom_site_disorder_group
La1 La 0.250000 0.58301(2) 0.250000 0.02131(6) Uani 1 2 d S T P . .
K1 K 0.750000 1.07960(6) 0.250000 0.02847(13) Uani 1 2 d S T P . .
O1 O 0.83705(12) 1.2218(2) 0.15947(9) 0.0516(5) Uani 1 1 d . . . . .
O2 O 0.86111(12) 1.27749(19) 0.28787(9) 0.0451(4) Uani 1 1 d . . . . .
O3 O 0.81714(14) 0.9464(2) 0.36312(10) 0.0516(5) Uani 1 1 d . . . . .
O4 O 0.66614(13) 0.8709(3) 0.29999(11) 0.0599(6) Uani 1 1 d . . . . .
C1 C 0.37868(11) 0.76142(18) 0.29723(9) 0.0219(4) Uani 1 1 d . . . . .
C27 C 0.36668(12) 0.50197(19) 0.40562(10) 0.0254(4) Uani 1 1 d . . . . .
C6 C 0.38358(11) 0.50931(19) 0.33858(9) 0.0239(4) Uani 1 1 d . . . . .
C7 C 0.40042(11) 0.62227(19) 0.30026(9) 0.0223(3) Uani 1 1 d . . . . .
C21 C 0.38831(12) 0.34522(19) 0.18153(10) 0.0255(4) Uani 1 1 d . . . . .
C15 C 0.41154(12) 0.70274(18) 0.12845(9) 0.0238(4) Uani 1 1 d . . . . .
C32 C 0.40531(15) 0.4054(2) 0.44439(12) 0.0325(5) Uani 1 1 d . . . . .
H32 H 0.443668 0.345410 0.427464 0.039 Uiso 1 1 calc R U . . .
C16 C 0.36762(13) 0.79347(19) 0.08891(10) 0.0267(4) Uani 1 1 d . . . . .
H16 H 0.322526 0.842591 0.104323 0.032 Uiso 1 1 calc R U . . .
C2 C 0.37417(11) 0.79557(18) 0.23316(9) 0.0225(4) Uani 1 1 d . . . . .
H2 H 0.359722 0.880902 0.217741 0.027 Uiso 1 1 calc R U . . .
C9 C 0.37481(12) 0.85555(19) 0.34840(10) 0.0258(4) Uani 1 1 d . . . . .
C5 C 0.38311(12) 0.39853(19) 0.29827(10) 0.0242(4) Uani 1 1 d . . . . .
H5 H 0.374921 0.310416 0.311546 0.029 Uiso 1 1 calc R U . . .
C20 C 0.47702(14) 0.6312(2) 0.10344(10) 0.0293(4) Uani 1 1 d . . . . .
H20 H 0.507235 0.568309 0.128964 0.035 Uiso 1 1 calc R U . . .
C4 C 0.39639(13) 0.43546(18) 0.23566(10) 0.0241(4) Uani 1 1 d . . . . .
C8 C 0.40977(12) 0.57683(17) 0.23658(10) 0.0220(4) Uani 1 1 d . . . . .
C28 C 0.31046(14) 0.58801(19) 0.43232(11) 0.0281(4) Uani 1 1 d . . . . .
H28 H 0.283802 0.654761 0.407016 0.034 Uiso 1 1 calc R U . . .
C26 C 0.41086(14) 0.2119(2) 0.18787(11) 0.0313(4) Uani 1 1 d . . . . .
H26 H 0.433299 0.179997 0.227275 0.038 Uiso 1 1 calc R U . . .
C10 C 0.33131(14) 0.9762(2) 0.34073(11) 0.0318(4) Uani 1 1 d . . . . .
H10 H 0.301048 0.995331 0.302031 0.038 Uiso 1 1 calc R U . . .
C22 C 0.35415(14) 0.3867(2) 0.12293(10) 0.0283(4) Uani 1 1 d . . . . .
H22 H 0.338427 0.476426 0.117333 0.034 Uiso 1 1 calc R U . . .
C17 C 0.38942(15) 0.8123(2) 0.02740(10) 0.0319(4) Uani 1 1 d . . . . .
H17 H 0.359178 0.874167 0.001351 0.038 Uiso 1 1 calc R U . . .
C3 C 0.39369(11) 0.68782(18) 0.19429(9) 0.0225(4) Uani 1 1 d . . . . .
C31 C 0.38837(18) 0.3960(3) 0.50722(12) 0.0399(5) Uani 1 1 d . . . . .
H31 H 0.415345 0.330071 0.532837 0.048 Uiso 1 1 calc R U . . .
C19 C 0.49848(15) 0.6505(2) 0.04209(11) 0.0333(5) Uani 1 1 d . . . . .
H19 H 0.543203 0.601229 0.026205 0.040 Uiso 1 1 calc R U . . .
C25 C 0.40084(16) 0.1261(2) 0.13741(13) 0.0377(5) Uani 1 1 d . . . . .
H25 H 0.417546 0.036743 0.142392 0.045 Uiso 1 1 calc R U . . .
C23 C 0.34254(16) 0.3004(2) 0.07262(11) 0.0364(5) Uani 1 1 d . . . . .
H23 H 0.318180 0.330986 0.033539 0.044 Uiso 1 1 calc R U . . .
C14 C 0.41890(16) 0.8319(2) 0.40611(10) 0.0334(5) Uani 1 1 d . . . . .
H14 H 0.449263 0.751911 0.412207 0.040 Uiso 1 1 calc R U . . .
C29 C 0.29260(18) 0.5781(2) 0.49524(12) 0.0365(5) Uani 1 1 d . . . . .
H29 H 0.253437 0.636674 0.512229 0.044 Uiso 1 1 calc R U . . .
C24 C 0.36650(18) 0.1698(2) 0.07950(12) 0.0418(6) Uani 1 1 d . . . . .
H24 H 0.359597 0.110705 0.045084 0.050 Uiso 1 1 calc R U . . .
C30 C 0.33224(18) 0.4825(3) 0.53291(11) 0.0417(5) Uani 1 1 d . . . . .
H30 H 0.321086 0.476092 0.575974 0.050 Uiso 1 1 calc R U . . .
C11 C 0.3324(2) 1.0672(2) 0.38938(14) 0.0441(7) Uani 1 1 d . . . . .
H11 H 0.303251 1.148336 0.383439 0.053 Uiso 1 1 calc R U . . .
C18 C 0.45492(15) 0.7413(2) 0.00383(11) 0.0348(5) Uani 1 1 d . . . . .
H18 H 0.469806 0.754790 -0.038064 0.042 Uiso 1 1 calc R U . . .
C13 C 0.4192(3) 0.9233(2) 0.45479(13) 0.0510(8) Uani 1 1 d . . . . .
H13 H 0.449149 0.905213 0.493723 0.061 Uiso 1 1 calc R U . . .
C36 C 0.8556(2) 1.3383(3) 0.34676(14) 0.0566(8) Uani 1 1 d . . . . .
H36A H 0.815863 1.411985 0.342769 0.085 Uiso 1 1 calc R U . . .
H36B H 0.911195 1.371087 0.361695 0.085 Uiso 1 1 calc R U . . .
H36C H 0.835870 1.274064 0.376783 0.085 Uiso 1 1 calc R U . . .
C35 C 0.88319(17) 1.3692(3) 0.24143(14) 0.0498(7) Uani 1 1 d . . . . .
H35A H 0.931225 1.423723 0.257823 0.060 Uiso 1 1 calc R U . . .
H35B H 0.835009 1.428310 0.230534 0.060 Uiso 1 1 calc R U . . .
C12 C 0.3753(3) 1.0413(3) 0.44611(13) 0.0571(9) Uani 1 1 d . . . . .
H12 H 0.374926 1.103734 0.479228 0.069 Uiso 1 1 calc R U . . .
C33 C 0.8563(2) 1.1550(4) 0.10382(14) 0.0641(9) Uani 1 1 d . . . . .
H33A H 0.904806 1.096912 0.112791 0.096 Uiso 1 1 calc R U . . .
H33B H 0.869843 1.219432 0.071830 0.096 Uiso 1 1 calc R U . . .
H33C H 0.807710 1.102370 0.088420 0.096 Uiso 1 1 calc R U . . .
C34 C 0.90653(17) 1.2964(4) 0.18458(15) 0.0555(8) Uani 1 1 d . . . . .
H34A H 0.924263 1.359578 0.152689 0.067 Uiso 1 1 calc R U . . .
H34B H 0.954458 1.236890 0.195693 0.067 Uiso 1 1 calc R U . . .
C37 C 0.9036(2) 0.9602(4) 0.38106(17) 0.0627(9) Uani 1 1 d . . . . .
H37A H 0.936722 0.906619 0.353455 0.094 Uiso 1 1 calc R U . . .
H37B H 0.914253 0.930692 0.424532 0.094 Uiso 1 1 calc R U . . .
H37C H 0.919936 1.052866 0.377652 0.094 Uiso 1 1 calc R U . . .
C40 C 0.5774(2) 0.8590(6) 0.2895(2) 0.0983(18) Uani 1 1 d . . . . .
H40A H 0.550074 0.889631 0.326637 0.147 Uiso 1 1 calc R U . . .
H40B H 0.562744 0.766568 0.281380 0.147 Uiso 1 1 calc R U . . .
H40C H 0.558336 0.912582 0.253153 0.147 Uiso 1 1 calc R U . . .
C38 C 0.7916(3) 0.8135(3) 0.36055(19) 0.0689(10) Uani 1 1 d . . . . .
H38A H 0.812578 0.767595 0.399317 0.083 Uiso 1 1 calc R U . . .
H38B H 0.815678 0.769533 0.324416 0.083 Uiso 1 1 calc R U . . .
C39 C 0.6971(3) 0.8057(4) 0.3539(2) 0.0803(12) Uani 1 1 d . . . . .
H39A H 0.679417 0.712227 0.351748 0.096 Uiso 1 1 calc R U . . .
H39B H 0.673214 0.845927 0.391072 0.096 Uiso 1 1 calc R U . . .

loop_
_atom_site_aniso_label
_atom_site_aniso_U_11
_atom_site_aniso_U_22
_atom_site_aniso_U_33
_atom_site_aniso_U_23
_atom_site_aniso_U_13
_atom_site_aniso_U_12
La1 0.01735(8) 0.01619(8) 0.03038(9) 0.000 0.00136(5) 0.000
K1 0.0220(3) 0.0361(3) 0.0274(3) 0.000 0.0026(2) 0.000
O1 0.0356(9) 0.0832(15) 0.0367(9) 0.0050(9) 0.0068(7) -0.0090(9)
O2 0.0435(10) 0.0497(10) 0.0412(9) 0.0061(8) -0.0042(7) -0.0177(8)
O3 0.0488(11) 0.0468(10) 0.0573(12) 0.0124(9) -0.0121(9) 0.0019(9)
O4 0.0408(11) 0.0800(15) 0.0601(13) 0.0007(11) 0.0117(9) -0.0260(11)
C1 0.0171(8) 0.0173(8) 0.0312(9) -0.0012(7) -0.0003(7) -0.0025(6)
C27 0.0234(9) 0.0215(9) 0.0310(10) 0.0035(7) -0.0001(7) -0.0002(7)
C6 0.0178(8) 0.0227(9) 0.0310(10) 0.0025(7) 0.0005(7) 0.0028(7)
C7 0.0191(8) 0.0182(8) 0.0296(9) 0.0000(7) 0.0021(7) 0.0012(7)
C21 0.0209(8) 0.0187(9) 0.0378(10) -0.0032(7) 0.0093(7) -0.0010(7)
C15 0.0251(9) 0.0177(8) 0.0288(9) -0.0009(7) 0.0031(7) -0.0056(7)
C32 0.0326(11) 0.0260(10) 0.0388(12) 0.0053(8) 0.0017(9) 0.0055(8)
C16 0.0284(9) 0.0193(9) 0.0322(10) -0.0004(7) 0.0013(8) -0.0047(7)
C2 0.0191(8) 0.0168(8) 0.0318(10) 0.0011(7) 0.0018(7) -0.0021(6)
C9 0.0248(9) 0.0209(9) 0.0323(10) -0.0016(7) 0.0076(7) -0.0042(7)
C5 0.0199(9) 0.0168(8) 0.0357(10) 0.0042(7) 0.0012(7) 0.0034(7)
C20 0.0298(10) 0.0213(10) 0.0373(11) -0.0005(8) 0.0062(8) -0.0014(8)
C4 0.0213(9) 0.0173(8) 0.0338(10) 0.0019(7) 0.0033(7) 0.0033(7)
C8 0.0199(9) 0.0168(9) 0.0294(10) -0.0004(6) 0.0020(7) 0.0004(6)
C28 0.0293(10) 0.0230(10) 0.0321(11) 0.0044(7) 0.0039(8) 0.0026(7)
C26 0.0287(10) 0.0198(9) 0.0462(12) -0.0014(8) 0.0085(9) -0.0009(8)
C10 0.0306(10) 0.0204(9) 0.0458(12) -0.0036(8) 0.0133(9) -0.0028(8)
C22 0.0298(10) 0.0208(9) 0.0352(10) -0.0034(8) 0.0103(8) -0.0038(8)
C17 0.0384(11) 0.0263(10) 0.0306(10) 0.0004(8) -0.0020(8) -0.0083(8)
C3 0.0185(8) 0.0188(8) 0.0305(9) 0.0007(7) 0.0039(7) -0.0021(6)
C31 0.0483(14) 0.0347(11) 0.0366(12) 0.0131(9) 0.0004(10) 0.0093(10)
C19 0.0345(11) 0.0290(10) 0.0376(11) -0.0068(8) 0.0125(9) -0.0063(8)
C25 0.0407(12) 0.0198(10) 0.0546(14) -0.0064(9) 0.0196(11) -0.0050(9)
C23 0.0458(13) 0.0299(11) 0.0348(11) -0.0027(9) 0.0134(9) -0.0131(9)
C14 0.0447(12) 0.0253(10) 0.0307(10) -0.0012(8) 0.0056(9) -0.0075(9)
C29 0.0438(14) 0.0323(12) 0.0347(12) 0.0041(8) 0.0115(10) 0.0065(9)
C24 0.0554(15) 0.0283(11) 0.0443(13) -0.0132(9) 0.0251(11) -0.0152(10)
C30 0.0558(15) 0.0399(13) 0.0301(11) 0.0085(9) 0.0079(10) 0.0058(11)
C11 0.0570(16) 0.0219(10) 0.0573(16) -0.0036(10) 0.0335(13) -0.0018(10)
C18 0.0415(12) 0.0333(11) 0.0301(10) -0.0042(8) 0.0071(9) -0.0126(9)
C13 0.091(2) 0.0353(14) 0.0279(12) -0.0033(9) 0.0103(13) -0.0174(13)
C36 0.0624(18) 0.0569(17) 0.0485(15) -0.0025(13) -0.0124(13) -0.0215(15)
C35 0.0323(12) 0.0559(17) 0.0599(17) 0.0188(13) -0.0065(11) -0.0153(11)
C12 0.103(3) 0.0327(13) 0.0395(14) -0.0121(11) 0.0339(15) -0.0140(15)
C33 0.0613(19) 0.092(3) 0.0400(15) 0.0111(15) 0.0161(13) 0.0067(18)
C34 0.0304(12) 0.083(2) 0.0537(16) 0.0215(15) 0.0038(11) -0.0116(13)
C37 0.0517(17) 0.0631(19) 0.069(2) -0.0181(16) -0.0272(15) 0.0189(15)
C40 0.047(2) 0.160(5) 0.090(3) -0.040(3) 0.0226(19) -0.052(3)
C38 0.085(3) 0.0466(17) 0.074(2) 0.0244(16) -0.0035(19) -0.0023(16)
C39 0.092(3) 0.070(2) 0.080(3) 0.024(2) 0.020(2) -0.032(2)

loop_
_atom_type_symbol
_atom_type_description
_atom_type_scat_dispersion_real
_atom_type_scat_dispersion_imag
_atom_type_scat_source
C C 0.0181 0.0091 'International Tables Vol C Tables 4.2.6.8 and 6.1.1.4'
H H 0.0000 0.0000 'International Tables Vol C Tables 4.2.6.8 and 6.1.1.4'
K K 0.3868 1.0657 'International Tables Vol C Tables 4.2.6.8 and 6.1.1.4'
La La -1.4094 9.0376 'International Tables Vol C Tables 4.2.6.8 and 6.1.1.4'
O O 0.0492 0.0322 'International Tables Vol C Tables 4.2.6.8 and 6.1.1.4'

loop_
_exptl_crystal_face_index_h
_exptl_crystal_face_index_k
_exptl_crystal_face_index_l
_exptl_crystal_face_perp_dist
0 0 -1 0.0572
1 2 -1 0.0868
-1 -2 1 0.0799
-1 0 1 0.0609
1 0 -1 0.0714
2 0 1 0.0297
-2 0 -1 0.0067
0 0 1 0.0619
0 2 1 0.1010
0 1 -1 0.0831

loop_
_geom_angle_atom_site_label_1
_geom_angle_atom_site_label_2
_geom_angle_atom_site_label_3
_geom_angle
_geom_angle_site_symmetry_1
_geom_angle_site_symmetry_3
_geom_angle_publ_flag
C1 La1 C1 101.70(8) . 2 ?
C6 La1 C1 56.46(6) 2 2 ?
C6 La1 C1 152.08(5) 2 . ?
C6 La1 C1 56.46(6) . . ?
C6 La1 C1 152.08(5) . 2 ?
C6 La1 C6 149.61(8) 2 . ?
C7 La1 C1 30.37(5) . . ?
C7 La1 C1 131.96(6) . 2 ?
C7 La1 C1 30.37(5) 2 2 ?
C7 La1 C1 131.96(6) 2 . ?
C7 La1 C6 160.81(6) . 2 ?
C7 La1 C6 160.81(6) 2 . ?
C7 La1 C6 30.26(6) . . ?
C7 La1 C6 30.26(6) 2 2 ?
C7 La1 C7 162.31(8) . 2 ?
C7 La1 C4 142.13(6) 2 . ?
C7 La1 C4 142.13(6) . 2 ?
C7 La1 C4 51.32(6) . . ?
C7 La1 C4 51.32(6) 2 2 ?
C7 La1 C3 51.01(6) 2 2 ?
C7 La1 C3 120.95(6) 2 . ?
C7 La1 C3 51.01(6) . . ?
C7 La1 C3 120.96(6) . 2 ?
C4 La1 C1 78.23(6) . . ?
C4 La1 C1 151.50(6) . 2 ?
C4 La1 C1 151.50(6) 2 . ?
C4 La1 C1 78.23(6) 2 2 ?
C4 La1 C6 112.14(6) 2 . ?
C4 La1 C6 48.93(6) . . ?
C4 La1 C6 48.93(6) 2 2 ?
C4 La1 C6 112.14(6) . 2 ?
C4 La1 C4 115.39(8) . 2 ?
C4 La1 C3 57.27(6) 2 2 ?
C4 La1 C3 160.00(6) . 2 ?
C4 La1 C3 57.27(6) . . ?
C4 La1 C3 160.00(6) 2 . ?
C8 La1 C1 131.57(6) 2 . ?
C8 La1 C1 50.74(5) 2 2 ?
C8 La1 C1 131.57(6) . 2 ?
C8 La1 C1 50.74(6) . . ?
C8 La1 C6 50.86(6) 2 2 ?
C8 La1 C6 128.21(6) 2 . ?
C8 La1 C6 50.86(6) . . ?
C8 La1 C6 128.21(6) . 2 ?
C8 La1 C7 32.64(6) 2 2 ?
C8 La1 C7 148.17(6) . 2 ?
C8 La1 C7 148.17(6) 2 . ?
C8 La1 C7 32.64(6) . . ?
C8 La1 C4 30.92(5) . . ?
C8 La1 C4 146.29(6) 2 . ?
C8 La1 C4 146.29(6) . 2 ?
C8 La1 C4 30.92(5) 2 2 ?
C8 La1 C8 177.21(8) 2 . ?
C8 La1 C3 30.61(5) . . ?
C8 La1 C3 30.61(5) 2 2 ?
C8 La1 C3 151.50(6) 2 . ?
C8 La1 C3 151.50(6) . 2 ?
C3 La1 C1 48.48(6) . . ?
C3 La1 C1 48.49(5) 2 2 ?
C3 La1 C1 101.03(5) . 2 ?
C3 La1 C1 101.04(5) 2 . ?
C3 La1 C6 77.93(6) 2 2 ?
C3 La1 C6 113.88(6) 2 . ?
C3 La1 C6 77.93(6) . . ?
C3 La1 C6 113.88(6) . 2 ?
C3 La1 C3 136.16(7) . 2 ?
O1 K1 O1 118.97(10) 2_655 . ?
O1 K1 O3 80.83(6) . 2_655 ?
O1 K1 O3 129.12(6) 2_655 2_655 ?
O1 K1 O3 129.12(6) . . ?
O1 K1 O3 80.83(6) 2_655 . ?
O2 K1 O1 59.96(6) . . ?
O2 K1 O1 59.96(6) 2_655 2_655 ?
O2 K1 O1 76.25(6) . 2_655 ?
O2 K1 O1 76.25(6) 2_655 . ?
O2 K1 O2 86.73(9) 2_655 . ?
O2 K1 O3 140.79(6) . 2_655 ?
O2 K1 O3 84.29(6) 2_655 2_655 ?
O2 K1 O3 140.79(6) 2_655 . ?
O2 K1 O3 84.29(6) . . ?
O3 K1 O3 124.65(9) . 2_655 ?
O4 K1 O1 157.37(7) . . ?
O4 K1 O1 81.83(7) 2_655 . ?
O4 K1 O1 157.37(7) 2_655 2_655 ?
O4 K1 O1 81.83(7) . 2_655 ?
O4 K1 O2 110.84(7) . 2_655 ?
O4 K1 O2 110.83(7) 2_655 . ?
O4 K1 O2 139.68(6) . . ?
O4 K1 O2 139.68(6) 2_655 2_655 ?
O4 K1 O3 58.85(7) . . ?
O4 K1 O3 58.85(7) 2_655 2_655 ?
O4 K1 O3 78.63(7) . 2_655 ?
O4 K1 O3 78.63(7) 2_655 . ?
O4 K1 O4 79.47(11) . 2_655 ?
C33 O1 K1 117.9(2) . . ?
C34 O1 K1 114.60(15) . . ?
C34 O1 C33 111.5(2) . . ?
C36 O2 K1 120.32(16) . . ?
C36 O2 C35 111.6(2) . . ?
C35 O2 K1 117.01(15) . . ?
C37 O3 K1 118.6(2) . . ?
C38 O3 K1 108.81(19) . . ?
C38 O3 C37 112.3(3) . . ?
C40 O4 K1 120.4(3) . . ?
C39 O4 K1 122.2(2) . . ?
C39 O4 C40 112.7(3) . . ?
C7 C1 La1 64.22(10) . . ?
C7 C1 C9 128.69(18) . . ?
C2 C1 La1 79.78(11) . . ?
C2 C1 C7 106.23(17) . . ?
C2 C1 C9 124.44(17) . . ?
C9 C1 La1 127.96(13) . . ?
C32 C27 C6 120.60(19) . . ?
C28 C27 C6 121.68(18) . . ?
C28 C27 C32 117.7(2) . . ?
C27 C6 La1 118.85(12) . . ?
C7 C6 La1 64.75(10) . . ?
C7 C6 C27 129.94(18) . . ?
C5 C6 La1 80.24(11) . . ?
C5 C6 C27 123.75(18) . . ?
C5 C6 C7 106.28(17) . . ?
C1 C7 La1 85.41(11) . . ?
C6 C7 La1 85.00(11) . . ?
C6 C7 C1 138.10(18) . . ?
C6 C7 C8 108.19(16) . . ?
C8 C7 La1 73.16(11) . . ?
C8 C7 C1 107.76(16) . . ?
C26 C21 C4 120.9(2) . . ?
C22 C21 C4 121.63(18) . . ?
C22 C21 C26 117.34(19) . . ?
C16 C15 C3 121.80(18) . . ?
C20 C15 C16 117.63(19) . . ?
C20 C15 C3 120.48(18) . . ?
C27 C32 H32 119.5 . . ?
C31 C32 C27 121.0(2) . . ?
C31 C32 H32 119.5 . . ?
C15 C16 H16 119.6 . . ?
C17 C16 C15 120.8(2) . . ?
C17 C16 H16 119.6 . . ?
La1 C2 H2 123.9 . . ?
C1 C2 La1 72.32(10) . . ?
C1 C2 H2 123.9 . . ?
C1 C2 C3 112.26(17) . . ?
C3 C2 La1 71.47(10) . . ?
C3 C2 H2 123.9 . . ?
C10 C9 C1 121.8(2) . . ?
C14 C9 C1 120.38(19) . . ?
C14 C9 C10 117.8(2) . . ?
La1 C5 H5 126.2 . . ?
C6 C5 La1 71.67(10) . . ?
C6 C5 H5 124.2 . . ?
C6 C5 C4 111.59(17) . . ?
C4 C5 La1 69.56(11) . . ?
C4 C5 H5 124.2 . . ?
C15 C20 H20 119.4 . . ?
C19 C20 C15 121.3(2) . . ?
C19 C20 H20 119.4 . . ?
C21 C4 La1 112.70(13) . . ?
C5 C4 La1 82.16(11) . . ?
C5 C4 C21 124.36(18) . . ?
C5 C4 C8 106.22(18) . . ?
C8 C4 La1 65.93(11) . . ?
C8 C4 C21 129.12(19) . . ?
C7 C8 La1 74.21(11) . . ?
C7 C8 C3 108.08(15) . . ?
C4 C8 La1 83.15(12) . . ?
C4 C8 C7 107.65(17) . . ?
C4 C8 C3 137.47(19) . . ?
C3 C8 La1 85.08(11) . . ?
C27 C28 H28 119.2 . . ?
C29 C28 C27 121.5(2) . . ?
C29 C28 H28 119.2 . . ?
C21 C26 H26 119.5 . . ?
C25 C26 C21 120.9(2) . . ?
C25 C26 H26 119.5 . . ?
C9 C10 H10 119.8 . . ?
C11 C10 C9 120.5(2) . . ?
C11 C10 H10 119.8 . . ?
C21 C22 H22 119.1 . . ?
C23 C22 C21 121.8(2) . . ?
C23 C22 H22 119.1 . . ?
C16 C17 H17 119.7 . . ?
C18 C17 C16 120.6(2) . . ?
C18 C17 H17 119.7 . . ?
C15 C3 La1 130.62(13) . . ?
C2 C3 La1 80.35(11) . . ?
C2 C3 C15 123.12(17) . . ?
C2 C3 C8 105.66(17) . . ?
C8 C3 La1 64.31(10) . . ?
C8 C3 C15 129.80(17) . . ?
C32 C31 H31 119.8 . . ?
C32 C31 C30 120.5(2) . . ?
C30 C31 H31 119.8 . . ?
C20 C19 H19 119.8 . . ?
C18 C19 C20 120.4(2) . . ?
C18 C19 H19 119.8 . . ?
C26 C25 H25 119.7 . . ?
C26 C25 C24 120.6(2) . . ?
C24 C25 H25 119.7 . . ?
C22 C23 H23 120.0 . . ?
C24 C23 C22 120.0(2) . . ?
C24 C23 H23 120.0 . . ?
C9 C14 H14 119.3 . . ?
C13 C14 C9 121.4(2) . . ?
C13 C14 H14 119.3 . . ?
C28 C29 H29 120.1 . . ?
C30 C29 C28 119.7(2) . . ?
C30 C29 H29 120.1 . . ?
C25 C24 H24 120.4 . . ?
C23 C24 C25 119.3(2) . . ?
C23 C24 H24 120.4 . . ?
C31 C30 H30 120.2 . . ?
C29 C30 C31 119.6(2) . . ?
C29 C30 H30 120.2 . . ?
C10 C11 H11 119.6 . . ?
C12 C11 C10 120.8(2) . . ?
C12 C11 H11 119.6 . . ?
C17 C18 C19 119.4(2) . . ?
C17 C18 H18 120.3 . . ?
C19 C18 H18 120.3 . . ?
C14 C13 H13 120.1 . . ?
C14 C13 C12 119.7(3) . . ?
C12 C13 H13 120.1 . . ?
O2 C36 H36A 109.5 . . ?
O2 C36 H36B 109.5 . . ?
O2 C36 H36C 109.5 . . ?
H36A C36 H36B 109.5 . . ?
H36A C36 H36C 109.5 . . ?
H36B C36 H36C 109.5 . . ?
O2 C35 H35A 109.8 . . ?
O2 C35 H35B 109.8 . . ?
O2 C35 C34 109.2(3) . . ?
H35A C35 H35B 108.3 . . ?
C34 C35 H35A 109.8 . . ?
C34 C35 H35B 109.8 . . ?
C11 C12 C13 119.8(2) . . ?
C11 C12 H12 120.1 . . ?
C13 C12 H12 120.1 . . ?
O1 C33 H33A 109.5 . . ?
O1 C33 H33B 109.5 . . ?
O1 C33 H33C 109.5 . . ?
H33A C33 H33B 109.5 . . ?
H33A C33 H33C 109.5 . . ?
H33B C33 H33C 109.5 . . ?
O1 C34 C35 110.2(2) . . ?
O1 C34 H34A 109.6 . . ?
O1 C34 H34B 109.6 . . ?
C35 C34 H34A 109.6 . . ?
C35 C34 H34B 109.6 . . ?
H34A C34 H34B 108.1 . . ?
O3 C37 H37A 109.5 . . ?
O3 C37 H37B 109.5 . . ?
O3 C37 H37C 109.5 . . ?
H37A C37 H37B 109.5 . . ?
H37A C37 H37C 109.5 . . ?
H37B C37 H37C 109.5 . . ?
O4 C40 H40A 109.5 . . ?
O4 C40 H40B 109.5 . . ?
O4 C40 H40C 109.5 . . ?
H40A C40 H40B 109.5 . . ?
H40A C40 H40C 109.5 . . ?
H40B C40 H40C 109.5 . . ?
O3 C38 H38A 109.7 . . ?
O3 C38 H38B 109.7 . . ?
O3 C38 C39 109.8(3) . . ?
H38A C38 H38B 108.2 . . ?
C39 C38 H38A 109.7 . . ?
C39 C38 H38B 109.7 . . ?
O4 C39 C38 110.6(3) . . ?
O4 C39 H39A 109.5 . . ?
O4 C39 H39B 109.5 . . ?
C38 C39 H39A 109.5 . . ?
C38 C39 H39B 109.5 . . ?
H39A C39 H39B 108.1 . . ?

loop_
_geom_bond_atom_site_label_1
_geom_bond_atom_site_label_2
_geom_bond_distance
_geom_bond_site_symmetry_2
_geom_bond_publ_flag
La1 C1 2.8693(18) 2 ?
La1 C1 2.8693(18) . ?
La1 C6 2.8549(19) 2 ?
La1 C6 2.8550(19) . ?
La1 C7 2.5920(19) 2 ?
La1 C7 2.5920(19) . ?
La1 C4 2.8035(19) 2 ?
La1 C4 2.8035(19) . ?
La1 C8 2.578(2) 2 ?
La1 C8 2.578(2) . ?
La1 C3 2.8504(18) 2 ?
La1 C3 2.8504(18) . ?
K1 O1 2.8429(19) . ?
K1 O1 2.8429(19) 2_655 ?
K1 O2 2.7638(18) . ?
K1 O2 2.7638(18) 2_655 ?
K1 O3 2.912(2) . ?
K1 O3 2.912(2) 2_655 ?
K1 O4 2.755(2) . ?
K1 O4 2.755(2) 2_655 ?
O1 C33 1.419(4) . ?
O1 C34 1.418(4) . ?
O2 C36 1.409(4) . ?
O2 C35 1.421(3) . ?
O3 C37 1.413(4) . ?
O3 C38 1.409(4) . ?
O4 C40 1.421(4) . ?
O4 C39 1.391(5) . ?
C1 C7 1.455(3) . ?
C1 C2 1.409(3) . ?
C1 C9 1.456(3) . ?
C27 C6 1.475(3) . ?
C27 C32 1.400(3) . ?
C27 C28 1.398(3) . ?
C6 C7 1.444(3) . ?
C6 C5 1.416(3) . ?
C7 C8 1.453(3) . ?
C21 C4 1.474(3) . ?
C21 C26 1.405(3) . ?
C21 C22 1.398(3) . ?
C15 C16 1.406(3) . ?
C15 C20 1.404(3) . ?
C15 C3 1.460(3) . ?
C32 H32 0.9500 . ?
C32 C31 1.389(4) . ?
C16 H16 0.9500 . ?
C16 C17 1.393(3) . ?
C2 H2 0.9500 . ?
C2 C3 1.420(3) . ?
C9 C10 1.412(3) . ?
C9 C14 1.400(3) . ?
C5 H5 0.9500 . ?
C5 C4 1.418(3) . ?
C20 H20 0.9500 . ?
C20 C19 1.389(3) . ?
C4 C8 1.451(2) . ?
C8 C3 1.457(3) . ?
C28 H28 0.9500 . ?
C28 C29 1.395(3) . ?
C26 H26 0.9500 . ?
C26 C25 1.387(3) . ?
C10 H10 0.9500 . ?
C10 C11 1.390(3) . ?
C22 H22 0.9500 . ?
C22 C23 1.390(3) . ?
C17 H17 0.9500 . ?
C17 C18 1.388(3) . ?
C31 H31 0.9500 . ?
C31 C30 1.390(4) . ?
C19 H19 0.9500 . ?
C19 C18 1.388(4) . ?
C25 H25 0.9500 . ?
C25 C24 1.393(4) . ?
C23 H23 0.9500 . ?
C23 C24 1.385(4) . ?
C14 H14 0.9500 . ?
C14 C13 1.393(3) . ?
C29 H29 0.9500 . ?
C29 C30 1.387(3) . ?
C24 H24 0.9500 . ?
C30 H30 0.9500 . ?
C11 H11 0.9500 . ?
C11 C12 1.378(5) . ?
C18 H18 0.9500 . ?
C13 H13 0.9500 . ?
C13 C12 1.394(5) . ?
C36 H36A 0.9800 . ?
C36 H36B 0.9800 . ?
C36 H36C 0.9800 . ?
C35 H35A 0.9900 . ?
C35 H35B 0.9900 . ?
C35 C34 1.489(5) . ?
C12 H12 0.9500 . ?
C33 H33A 0.9800 . ?
C33 H33B 0.9800 . ?
C33 H33C 0.9800 . ?
C34 H34A 0.9900 . ?
C34 H34B 0.9900 . ?
C37 H37A 0.9800 . ?
C37 H37B 0.9800 . ?
C37 H37C 0.9800 . ?
C40 H40A 0.9800 . ?
C40 H40B 0.9800 . ?
C40 H40C 0.9800 . ?
C38 H38A 0.9900 . ?
C38 H38B 0.9900 . ?
C38 C39 1.504(6) . ?
C39 H39A 0.9900 . ?
C39 H39B 0.9900 . ?

loop_
_geom_torsion_atom_site_label_1
_geom_torsion_atom_site_label_2
_geom_torsion_atom_site_label_3
_geom_torsion_atom_site_label_4
_geom_torsion
_geom_torsion_site_symmetry_1
_geom_torsion_site_symmetry_2
_geom_torsion_site_symmetry_3
_geom_torsion_site_symmetry_4
_geom_torsion_publ_flag
La1 C1 C7 C6 -77.3(2) . . . . ?
La1 C1 C7 C8 70.68(13) . . . . ?
La1 C1 C2 C3 -60.60(14) . . . . ?
La1 C1 C9 C10 -77.0(2) . . . . ?
La1 C1 C9 C14 106.8(2) . . . . ?
La1 C6 C7 C1 77.4(2) . . . . ?
La1 C6 C7 C8 -70.43(13) . . . . ?
La1 C6 C5 C4 58.21(15) . . . . ?
La1 C7 C8 C4 -77.28(14) . . . . ?
La1 C7 C8 C3 79.27(13) . . . . ?
La1 C2 C3 C15 132.66(18) . . . . ?
La1 C2 C3 C8 -59.71(12) . . . . ?
La1 C5 C4 C21 -112.20(19) . . . . ?
La1 C5 C4 C8 62.04(13) . . . . ?
La1 C4 C8 C7 70.98(13) . . . . ?
La1 C4 C8 C3 -75.0(2) . . . . ?
La1 C8 C3 C15 -122.66(19) . . . . ?
La1 C8 C3 C2 70.85(13) . . . . ?
K1 O1 C34 C35 -45.0(3) . . . . ?
K1 O2 C35 C34 -48.2(3) . . . . ?
K1 O3 C38 C39 -57.7(3) . . . . ?
K1 O4 C39 C38 -28.3(5) . . . . ?
O2 C35 C34 O1 61.6(3) . . . . ?
O3 C38 C39 O4 58.7(5) . . . . ?
C1 C7 C8 La1 -79.36(13) . . . . ?
C1 C7 C8 C4 -156.64(16) . . . . ?
C1 C7 C8 C3 -0.1(2) . . . . ?
C1 C2 C3 La1 61.10(14) . . . . ?
C1 C2 C3 C15 -166.24(17) . . . . ?
C1 C2 C3 C8 1.4(2) . . . . ?
C1 C9 C10 C11 -176.6(2) . . . . ?
C1 C9 C14 C13 177.1(2) . . . . ?
C27 C6 C7 La1 -107.50(19) . . . . ?
C27 C6 C7 C1 -30.1(4) . . . . ?
C27 C6 C7 C8 -177.94(19) . . . . ?
C27 C6 C5 La1 118.28(18) . . . . ?
C27 C6 C5 C4 176.49(18) . . . . ?
C27 C32 C31 C30 0.2(4) . . . . ?
C27 C28 C29 C30 1.1(4) . . . . ?
C6 C27 C32 C31 -178.6(2) . . . . ?
C6 C27 C28 C29 177.9(2) . . . . ?
C6 C7 C8 La1 78.73(13) . . . . ?
C6 C7 C8 C4 1.5(2) . . . . ?
C6 C7 C8 C3 158.01(16) . . . . ?
C6 C5 C4 La1 -59.44(15) . . . . ?
C6 C5 C4 C21 -171.64(18) . . . . ?
C6 C5 C4 C8 2.6(2) . . . . ?
C7 C1 C2 La1 59.16(12) . . . . ?
C7 C1 C2 C3 -1.4(2) . . . . ?
C7 C1 C9 C10 -162.32(19) . . . . ?
C7 C1 C9 C14 21.5(3) . . . . ?
C7 C6 C5 La1 -59.92(12) . . . . ?
C7 C6 C5 C4 -1.7(2) . . . . ?
C7 C8 C3 La1 -71.61(13) . . . . ?
C7 C8 C3 C15 165.73(18) . . . . ?
C7 C8 C3 C2 -0.8(2) . . . . ?
C21 C4 C8 La1 100.5(2) . . . . ?
C21 C4 C8 C7 171.44(19) . . . . ?
C21 C4 C8 C3 25.5(4) . . . . ?
C21 C26 C25 C24 -1.3(3) . . . . ?
C21 C22 C23 C24 -1.2(3) . . . . ?
C15 C16 C17 C18 0.2(3) . . . . ?
C15 C20 C19 C18 -0.3(3) . . . . ?
C32 C27 C6 La1 144.08(17) . . . . ?
C32 C27 C6 C7 -135.9(2) . . . . ?
C32 C27 C6 C5 46.3(3) . . . . ?
C32 C27 C28 C29 -0.5(3) . . . . ?
C32 C31 C30 C29 0.4(4) . . . . ?
C16 C15 C20 C19 0.9(3) . . . . ?
C16 C15 C3 La1 69.2(2) . . . . ?
C16 C15 C3 C2 -38.0(3) . . . . ?
C16 C15 C3 C8 157.54(19) . . . . ?
C16 C17 C18 C19 0.4(3) . . . . ?
C2 C1 C7 La1 -69.78(13) . . . . ?
C2 C1 C7 C6 -147.0(2) . . . . ?
C2 C1 C7 C8 0.9(2) . . . . ?
C2 C1 C9 C10 28.2(3) . . . . ?
C2 C1 C9 C14 -148.0(2) . . . . ?
C9 C1 C7 La1 119.23(19) . . . . ?
C9 C1 C7 C6 42.0(4) . . . . ?
C9 C1 C7 C8 -170.09(18) . . . . ?
C9 C1 C2 La1 -129.36(19) . . . . ?
C9 C1 C2 C3 170.04(17) . . . . ?
C9 C10 C11 C12 -0.5(4) . . . . ?
C9 C14 C13 C12 -0.4(4) . . . . ?
C5 C6 C7 La1 70.54(14) . . . . ?
C5 C6 C7 C1 148.0(2) . . . . ?
C5 C6 C7 C8 0.1(2) . . . . ?
C5 C4 C8 La1 -73.41(14) . . . . ?
C5 C4 C8 C7 -2.4(2) . . . . ?
C5 C4 C8 C3 -148.4(2) . . . . ?
C20 C15 C16 C17 -0.8(3) . . . . ?
C20 C15 C3 La1 -114.39(19) . . . . ?
C20 C15 C3 C2 138.4(2) . . . . ?
C20 C15 C3 C8 -26.0(3) . . . . ?
C20 C19 C18 C17 -0.3(3) . . . . ?
C4 C21 C26 C25 178.0(2) . . . . ?
C4 C21 C22 C23 -176.7(2) . . . . ?
C4 C8 C3 La1 74.3(2) . . . . ?
C4 C8 C3 C15 -48.4(4) . . . . ?
C4 C8 C3 C2 145.1(2) . . . . ?
C28 C27 C6 La1 -34.3(2) . . . . ?
C28 C27 C6 C7 45.7(3) . . . . ?
C28 C27 C6 C5 -132.0(2) . . . . ?
C28 C27 C32 C31 -0.2(3) . . . . ?
C28 C29 C30 C31 -1.0(4) . . . . ?
C26 C21 C4 La1 -130.62(16) . . . . ?
C26 C21 C4 C5 -34.5(3) . . . . ?
C26 C21 C4 C8 152.7(2) . . . . ?
C26 C21 C22 C23 0.1(3) . . . . ?
C26 C25 C24 C23 0.2(4) . . . . ?
C10 C9 C14 C13 0.8(3) . . . . ?
C10 C11 C12 C13 0.9(4) . . . . ?
C22 C21 C4 La1 46.1(2) . . . . ?
C22 C21 C4 C5 142.2(2) . . . . ?
C22 C21 C4 C8 -30.6(3) . . . . ?
C22 C21 C26 C25 1.2(3) . . . . ?
C22 C23 C24 C25 1.1(4) . . . . ?
C3 C15 C16 C17 175.74(18) . . . . ?
C3 C15 C20 C19 -175.72(19) . . . . ?
C14 C9 C10 C11 -0.3(3) . . . . ?
C14 C13 C12 C11 -0.4(5) . . . . ?
C36 O2 C35 C34 167.6(2) . . . . ?
C33 O1 C34 C35 177.8(3) . . . . ?
C37 O3 C38 C39 168.9(3) . . . . ?
C40 O4 C39 C38 176.2(4) . . . . ?

loop_
_exptl_oxdiff_crystal_face_indexfrac_h
_exptl_oxdiff_crystal_face_indexfrac_k
_exptl_oxdiff_crystal_face_indexfrac_l
_exptl_oxdiff_crystal_face_x
_exptl_oxdiff_crystal_face_y
_exptl_oxdiff_crystal_face_z
0.0027 -0.0001 -0.9999 -0.0190 -0.0695 -0.0052
1.0042 1.9989 -0.9966 -0.0804 -0.0696 0.3073
-1.0042 -1.9989 0.9966 0.0804 0.0696 -0.3073
-1.0023 0.0011 0.9973 0.1104 0.0392 -0.0069
1.0023 -0.0011 -0.9973 -0.1104 -0.0392 0.0069
1.9965 -0.0018 1.0050 -0.1637 0.1300 0.0292
-1.9965 0.0018 -1.0050 0.1637 -0.1300 -0.0292
-0.0027 0.0001 0.9999 0.0190 0.0695 0.0052
-0.0008 2.0001 1.0006 0.0489 0.0391 0.3056
0.0037 0.9999 -0.9995 -0.0041 -0.0847 0.1451
